data_1566397
loop_
_publ_author_name
'Birchall, Lee'
'Truccolo, Giada'
'Jackson, Lewis'
'Shepherd, Helena Jane'

_publ_section_title
;
 Co-crystallisation as a Modular Approach to the Discovery of
 Spin-Crossover Materials
;
_journal_name_full 'Chemical Science'
_journal_paper_doi 10.1039/D1SC04956A
_journal_year 2022
_chemical_formula_moiety 'C22 H18 Fe N10, 2(C10 H8 N2 S2), 2(F6 P)'
_chemical_formula_sum 'C42 H34 F12 Fe N14 P2 S4'
_chemical_formula_weight 1208.86
_space_group_crystal_system trigonal
_space_group_IT_number 154
_space_group_name_Hall 'P 32 2"'
_space_group_name_H-M_alt 'P 32 2 1'
_atom_sites_solution_hydrogens geom
_atom_sites_solution_primary dual
_audit_creation_date 2021-08-11
_audit_creation_method
;
Olex2 1.3
(compiled 2020.11.12 svn.r5f609507 for OlexSys, GUI svn.r6272)
;
_audit_update_record
;
2021-08-11 deposited with the CCDC.	2022-02-17 downloaded from the CCDC.
;
_cell_angle_alpha 90
_cell_angle_beta 90
_cell_angle_gamma 120
_cell_formula_units_Z 3
_cell_length_a 14.8052(7)
_cell_length_b 14.8052(7)
_cell_length_c 19.695(2)
_cell_measurement_reflns_used 2550
_cell_measurement_temperature 80.1(7)
_cell_measurement_theta_max 65.5890
_cell_measurement_theta_min 4.0960
_cell_volume 3738.7(5)
_computing_cell_refinement 'CrysAlisPro 1.171.40.67a (Rigaku OD, 2019)'
_computing_data_collection 'CrysAlisPro 1.171.40.67a (Rigaku OD, 2019)'
_computing_data_reduction 'CrysAlisPro 1.171.40.67a (Rigaku OD, 2019)'
_computing_molecular_graphics 'Olex2 1.3 (Dolomanov et al., 2009)'
_computing_publication_material 'Olex2 1.3 (Dolomanov et al., 2009)'
_computing_structure_refinement 'SHELXL 2013/4 (Sheldrick, 2015)'
_computing_structure_solution 'SHELXT 2014/5 (Sheldrick, 2014)'
_diffrn_ambient_environment N~2~
_diffrn_ambient_temperature 80.1(7)
_diffrn_detector 'CCD plate'
_diffrn_detector_area_resol_mean 5.2887
_diffrn_detector_type AtlasS2
_diffrn_measured_fraction_theta_full 0.989
_diffrn_measured_fraction_theta_max 0.973
_diffrn_measurement_details
;
List of Runs (angles in degrees, time in seconds):

  # Type    Start    End  Width  t~exp~   \w     \q     \k     \f   Frames
#--------------------------------------------------------------------------
  1  \w    -65.00  34.00   1.00    4.00    --  -40.41  38.00 -60.00   99
  2  \w     24.00  60.00   1.00    4.00    --   40.41-125.00-180.00   36
  3  \w     47.00  78.00   1.00    4.00    --   40.41-125.00  60.00   31
  4  \w      1.00  34.00   1.00    4.00    --   40.41 -99.00-180.00   33
  5  \w    101.00 132.00   1.00   16.00    --  103.72 125.00-150.00   31
  6  \w    138.00 176.00   1.00   16.00    --  103.72 125.00   0.00   38
  7  \w     34.00 104.00   1.00   16.00    --  103.72 -94.00  30.00   70
  8  \w    103.00 148.00   1.00   16.00    --  103.72 125.00 -30.00   45
  9  \w     53.00 118.00   1.00   16.00    --  103.72 -61.00  60.00   65
;
_diffrn_measurement_device 'four-circle diffractometer'
_diffrn_measurement_device_type 'SuperNova, Dual, Cu at home/near, AtlasS2'
_diffrn_measurement_method '\w scans'
_diffrn_orient_matrix_type 'CrysAlisPro convention (1999,Acta A55,543-557)'
_diffrn_orient_matrix_UB_11 -0.0022197000
_diffrn_orient_matrix_UB_12 -0.1015112000
_diffrn_orient_matrix_UB_13 0.0203084000
_diffrn_orient_matrix_UB_21 0.1053695000
_diffrn_orient_matrix_UB_22 0.0378402000
_diffrn_orient_matrix_UB_23 -0.0357766000
_diffrn_orient_matrix_UB_31 0.0577218000
_diffrn_orient_matrix_UB_32 0.0519378000
_diffrn_orient_matrix_UB_33 0.0664951000
_diffrn_radiation_monochromator mirror
_diffrn_radiation_probe x-ray
_diffrn_radiation_type 'Cu K\a'
_diffrn_radiation_wavelength 1.54184
_diffrn_reflns_av_R_equivalents 0.0484
_diffrn_reflns_av_unetI/netI 0.0698
_diffrn_reflns_Laue_measured_fraction_full 0.989
_diffrn_reflns_Laue_measured_fraction_max 0.973
_diffrn_reflns_limit_h_max 17
_diffrn_reflns_limit_h_min -15
_diffrn_reflns_limit_k_max 18
_diffrn_reflns_limit_k_min -15
_diffrn_reflns_limit_l_max 22
_diffrn_reflns_limit_l_min -13
_diffrn_reflns_number 8959
_diffrn_reflns_point_group_measured_fraction_full 0.990
_diffrn_reflns_point_group_measured_fraction_max 0.970
_diffrn_reflns_theta_full 67.684
_diffrn_reflns_theta_max 71.691
_diffrn_reflns_theta_min 4.114
_diffrn_source 'micro-focus sealed X-ray tube'
_diffrn_source_type 'SuperNova (Cu) X-ray Source'
_exptl_absorpt_coefficient_mu 5.443
_exptl_absorpt_correction_T_max 0.953
_exptl_absorpt_correction_T_min 0.551
_exptl_absorpt_correction_type gaussian
_exptl_absorpt_process_details
;
CrysAlisPro 1.171.40.67a (Rigaku Oxford Diffraction, 2019)
Numerical absorption correction based on gaussian integration over
			a multifaceted crystal model
Empirical absorption correction using spherical harmonics,
 implemented in SCALE3 ABSPACK scaling algorithm.
;
_exptl_crystal_colour yellow
_exptl_crystal_colour_primary yellow
_exptl_crystal_density_diffrn 1.611
_exptl_crystal_description plate
_exptl_crystal_F_000 1836
_exptl_crystal_size_max 0.172
_exptl_crystal_size_mid 0.128
_exptl_crystal_size_min 0.103
_refine_diff_density_max 0.692
_refine_diff_density_min -0.318
_refine_diff_density_rms 0.086
_refine_ls_abs_structure_details
;
 Flack x determined using 1261 quotients [(I+)-(I-)]/[(I+)+(I-)]
 (Parsons and Flack (2004), Acta Cryst. A60, s61).
;
_refine_ls_abs_structure_Flack 0.001(12)
_refine_ls_extinction_method none
_refine_ls_goodness_of_fit_ref 1.130
_refine_ls_hydrogen_treatment constr
_refine_ls_matrix_type full
_refine_ls_number_parameters 318
_refine_ls_number_reflns 4454
_refine_ls_number_restraints 49
_refine_ls_restrained_S_all 1.129
_refine_ls_R_factor_all 0.0763
_refine_ls_R_factor_gt 0.0609
_refine_ls_shift/su_max 0.000
_refine_ls_shift/su_mean 0.000
_refine_ls_structure_factor_coef Fsqd
_refine_ls_weighting_details 'w=1/[\s^2^(Fo^2^)+(0.0583P)^2^+3.8705P] where P=(Fo^2^+2Fc^2^)/3'
_refine_ls_weighting_scheme calc
_refine_ls_wR_factor_gt 0.1481
_refine_ls_wR_factor_ref 0.1571
_reflns_Friedel_coverage 0.780
_reflns_Friedel_fraction_full 0.991
_reflns_Friedel_fraction_max 0.966
_reflns_number_gt 3725
_reflns_number_total 4454
_reflns_threshold_expression 'I > 2\s(I)'
_cod_data_source_file d1sc04956a1.cif
_cod_data_source_block ltb-85-003_hex_80_lattit_ref
_cod_database_code 1566397
_shelxl_version_number 2013-4
_chemical_oxdiff_formula 'Fe C42 H34 N14 P2 F12 S4'
_chemical_oxdiff_usercomment '80 K'
_shelx_space_group_comment
;
The symmetry employed for this shelxl refinement is uniquely defined
by the following loop, which should always be used as a source of
symmetry information in preference to the above space-group names.
They are only intended as comments.
;
_reflns_odcompleteness_completeness 98.34
_reflns_odcompleteness_iscentric 1
_reflns_odcompleteness_theta 66.97
_olex2_refinement_description
;
1. Twinned data refinement
 Scales: 0.529(3)
 0.471(3)
2. Fixed Uiso
 At 1.2 times of:
  All C(H) groups, All N(H) groups
3. Restrained planarity
 F2, F3, P1, F1
 with sigma of 0.001
4. Rigid body (RIGU) restrains
 P2, F7, F4, F5, F6
 with sigma for 1-2 distances of 0.004 and sigma for 1-3 distances of 0.004
 P1, F2, F1, F3
 with sigma for 1-2 distances of 0.004 and sigma for 1-3 distances of 0.004
5.a Aromatic/amide H refined with riding coordinates:
 N1(H1), C1(H1a), C2(H2), C10(H10), C21(H21), C20(H20), C19(H19), C18(H18),
 C11(H11), C15(H15), C14(H14), C13(H13), C12(H12), N5(H5), C5(H5a), C7(H7),
 C6(H6)
5.b Fitted hexagon refined as free rotating group:
 N7(C21,C20,C19,C18,C17), C16(C15,C14,C13,C12,N6)
;
_olex2_submission_special_instructions 'No special instructions were received'
_oxdiff_exptl_absorpt_empirical_details
;
Empirical correction (ABSPACK) includes:
- Absorption correction using spherical harmonics
- Frame scaling
;
_oxdiff_exptl_absorpt_empirical_full_max 1.324
_oxdiff_exptl_absorpt_empirical_full_min 0.837

loop_
_space_group_symop_operation_xyz
'x, y, z'
'-y, x-y, z+2/3'
'-x+y, -x, z+1/3'
'y, x, -z'
'x-y, -y, -z+1/3'
'-x, -x+y, -z+2/3'

loop_
_atom_site_label
_atom_site_type_symbol
_atom_site_fract_x
_atom_site_fract_y
_atom_site_fract_z
_atom_site_U_iso_or_equiv
_atom_site_adp_type
_atom_site_occupancy
_atom_site_site_symmetry_order
_atom_site_calc_flag
_atom_site_refinement_flags_posn
_atom_site_refinement_flags_adp
_atom_site_refinement_flags_occupancy
_atom_site_disorder_assembly
_atom_site_disorder_group
Fe1 Fe 0.50804(18) 1.0000 0.6667 0.0408(6) Uani 1 2 d S T P . .
S2 S 0.4829(3) 0.8083(3) 0.8043(2) 0.0559(9) Uani 1 1 d . . . . .
P1 P 0.0107(3) 1.0107(3) 0.5000 0.0544(12) Uani 1 2 d S TU P . .
S1 S 0.4869(3) 0.6776(3) 0.7820(2) 0.0520(8) Uani 1 1 d . . . . .
P2 P 0.4819(3) 0.4819(3) 0.5000 0.0442(9) Uani 1 2 d S TU P . .
F7 F 0.3744(7) 0.3744(7) 0.5000 0.054(3) Uani 1 2 d S TU P . .
N1 N 0.3387(8) 0.9984(8) 0.7806(6) 0.045(2) Uani 1 1 d . . . . .
H1 H 0.3704 1.0640 0.7897 0.054 Uiso 1 1 calc R U . . .
F4 F 0.5907(7) 0.5907(7) 0.5000 0.059(3) Uani 1 2 d S TU P . .
F2 F 0.0714(6) 0.9473(7) 0.5040(6) 0.073(2) Uani 1 1 d . U . . .
N2 N 0.3750(8) 0.9519(7) 0.7377(6) 0.042(2) Uani 1 1 d . . . . .
C1 C 0.2456(10) 0.9269(10) 0.8071(8) 0.051(4) Uani 1 1 d . . . . .
H1A H 0.2073 0.9400 0.8390 0.061 Uiso 1 1 calc R U . . .
N4 N 0.5906(8) 0.9441(8) 0.6003(6) 0.045(3) Uani 1 1 d . . . . .
N3 N 0.4079(8) 0.8334(7) 0.6560(6) 0.043(3) Uani 1 1 d . . . . .
C2 C 0.2171(10) 0.8306(10) 0.7785(8) 0.053(4) Uani 1 1 d . . . . .
H2 H 0.1564 0.7674 0.7862 0.063 Uiso 1 1 calc R U . . .
C9 C 0.5357(9) 0.8416(9) 0.5829(7) 0.042(3) Uani 1 1 d . . . . .
F5 F 0.4218(6) 0.5437(6) 0.4893(5) 0.064(2) Uani 1 1 d . U . . .
C10 C 0.5991(10) 0.8161(10) 0.5432(8) 0.048(3) Uani 1 1 d . . . . .
H10 H 0.5804 0.7518 0.5238 0.058 Uiso 1 1 calc R U . . .
F6 F 0.4734(6) 0.4901(7) 0.5783(4) 0.068(2) Uani 1 1 d . U . . .
C3 C 0.2992(9) 0.8496(9) 0.7359(7) 0.036(3) Uani 1 1 d . . . . .
N7 N 0.6275(6) 0.8287(5) 0.8978(4) 0.050(3) Uani 1 1 d G . . . .
C21 C 0.6971(6) 0.8812(6) 0.9503(4) 0.054(4) Uani 1 1 d G . . . .
H21 H 0.7376 0.8551 0.9681 0.065 Uiso 1 1 calc R U . . .
C20 C 0.7060(6) 0.9727(7) 0.9761(4) 0.062(4) Uani 1 1 d G . . . .
H20 H 0.7526 1.0078 1.0112 0.074 Uiso 1 1 calc R U . . .
C19 C 0.6454(8) 1.0117(5) 0.9495(5) 0.068(5) Uani 1 1 d G . . . .
H19 H 0.6514 1.0729 0.9668 0.081 Uiso 1 1 calc R U . . .
C18 C 0.5758(7) 0.9592(7) 0.8971(5) 0.059(4) Uani 1 1 d G . . . .
H18 H 0.5353 0.9853 0.8793 0.071 Uiso 1 1 calc R U . . .
C17 C 0.5669(6) 0.8677(6) 0.8712(4) 0.051(3) Uani 1 1 d G . . . .
C11 C 0.6918(11) 0.9037(9) 0.5393(7) 0.044(3) Uani 1 1 d . . . . .
H11 H 0.7504 0.9105 0.5172 0.053 Uiso 1 1 calc R U . . .
C16 C 0.5943(5) 0.7150(6) 0.7298(4) 0.052(3) Uani 1 1 d G . . . .
C15 C 0.6028(6) 0.6403(5) 0.6921(5) 0.055(4) Uani 1 1 d G . . . .
H15 H 0.5481 0.5717 0.6915 0.066 Uiso 1 1 calc R U . . .
C14 C 0.6932(7) 0.6680(5) 0.6554(5) 0.057(4) Uani 1 1 d G . . . .
H14 H 0.6989 0.6180 0.6302 0.069 Uiso 1 1 calc R U . . .
C13 C 0.7750(5) 0.7705(6) 0.6563(5) 0.054(4) Uani 1 1 d G . . . .
H13 H 0.8355 0.7890 0.6318 0.064 Uiso 1 1 calc R U . . .
C12 C 0.7665(5) 0.8452(5) 0.6940(5) 0.058(4) Uani 1 1 d G . . . .
H12 H 0.8212 0.9138 0.6947 0.069 Uiso 1 1 calc R U . . .
N6 N 0.6761(6) 0.8175(5) 0.7307(4) 0.048(3) Uani 1 1 d G . . . .
N5 N 0.6864(8) 0.9818(8) 0.5734(5) 0.043(3) Uani 1 1 d . . . . .
H5 H 0.7366 1.0451 0.5770 0.052 Uiso 1 1 calc R U . . .
C5 C 0.2512(10) 0.6762(10) 0.6816(7) 0.048(3) Uani 1 1 d . . . . .
H5A H 0.1897 0.6414 0.7063 0.058 Uiso 1 1 calc R U . . .
C7 C 0.3700(10) 0.6723(9) 0.6021(7) 0.048(3) Uani 1 1 d . . . . .
H7 H 0.3884 0.6357 0.5722 0.058 Uiso 1 1 calc R U . . .
C8 C 0.4342(10) 0.7789(10) 0.6123(7) 0.045(3) Uani 1 1 d . . . . .
C6 C 0.2779(10) 0.6231(9) 0.6383(8) 0.060(4) Uani 1 1 d . . . . .
H6 H 0.2334 0.5518 0.6327 0.072 Uiso 1 1 calc R U . . .
C4 C 0.3162(9) 0.7839(9) 0.6892(7) 0.043(3) Uani 1 1 d . . . . .
F1 F 0.0839(10) 1.0902(10) 0.5540(7) 0.177(8) Uani 1 1 d . U . . .
F3 F -0.0592(9) 0.9361(9) 0.4488(6) 0.239(12) Uani 1 1 d . U . . .

loop_
_atom_site_aniso_label
_atom_site_aniso_U_11
_atom_site_aniso_U_22
_atom_site_aniso_U_33
_atom_site_aniso_U_23
_atom_site_aniso_U_13
_atom_site_aniso_U_12
Fe1 0.0310(10) 0.0273(12) 0.0630(16) 0.0036(14) 0.0018(7) 0.0137(6)
S2 0.0399(18) 0.0544(19) 0.080(3) 0.0093(19) 0.0024(17) 0.0284(17)
P1 0.046(2) 0.046(2) 0.075(4) -0.0016(13) 0.0016(13) 0.026(2)
S1 0.0390(16) 0.0403(17) 0.075(2) 0.0043(17) -0.0003(17) 0.0186(14)
P2 0.0400(17) 0.0400(17) 0.058(2) 0.0005(11) -0.0005(11) 0.024(2)
F7 0.043(4) 0.043(4) 0.085(8) 0.007(3) -0.007(3) 0.029(4)
N1 0.045(6) 0.034(5) 0.058(6) 0.010(5) 0.009(5) 0.020(5)
F4 0.050(4) 0.050(4) 0.079(8) -0.002(3) 0.002(3) 0.027(5)
F2 0.049(5) 0.062(5) 0.119(7) 0.005(5) 0.004(5) 0.037(4)
N2 0.048(6) 0.037(5) 0.055(7) -0.005(5) -0.003(5) 0.032(5)
C1 0.036(7) 0.036(7) 0.072(10) 0.003(6) -0.005(6) 0.012(5)
N4 0.039(6) 0.042(6) 0.056(7) -0.005(5) -0.009(5) 0.021(5)
N3 0.045(6) 0.032(5) 0.055(8) 0.006(5) 0.003(5) 0.022(5)
C2 0.035(6) 0.043(7) 0.076(11) -0.001(7) 0.006(7) 0.016(6)
C9 0.039(6) 0.030(6) 0.062(8) 0.002(6) -0.003(6) 0.021(5)
F5 0.049(4) 0.040(4) 0.110(7) 0.007(4) -0.005(4) 0.027(4)
C10 0.043(7) 0.030(6) 0.080(10) -0.016(7) -0.012(7) 0.023(6)
F6 0.063(5) 0.076(6) 0.060(4) 0.002(4) 0.004(4) 0.031(4)
C3 0.034(6) 0.026(5) 0.047(8) -0.004(5) -0.002(5) 0.015(5)
N7 0.035(5) 0.043(6) 0.070(8) 0.015(6) 0.005(5) 0.018(5)
C21 0.062(9) 0.045(7) 0.062(9) 0.011(7) 0.018(8) 0.033(7)
C20 0.056(9) 0.053(9) 0.060(10) -0.009(7) 0.007(7) 0.015(7)
C19 0.058(9) 0.039(7) 0.100(13) -0.003(8) 0.023(10) 0.018(7)
C18 0.066(9) 0.038(7) 0.078(11) 0.004(7) 0.020(8) 0.029(7)
C17 0.054(8) 0.048(7) 0.063(9) 0.001(7) 0.011(7) 0.033(7)
C11 0.060(8) 0.042(7) 0.047(8) -0.001(6) 0.009(7) 0.038(7)
C16 0.050(8) 0.042(7) 0.061(9) 0.001(6) -0.010(7) 0.020(6)
C15 0.051(8) 0.038(7) 0.067(10) 0.014(7) 0.000(7) 0.015(6)
C14 0.056(8) 0.043(7) 0.066(10) 0.000(7) 0.005(7) 0.020(7)
C13 0.044(7) 0.036(7) 0.085(11) 0.007(7) 0.004(7) 0.023(6)
C12 0.043(7) 0.045(7) 0.083(12) 0.009(7) -0.001(7) 0.020(6)
N6 0.040(6) 0.039(6) 0.065(8) -0.003(5) -0.006(5) 0.020(5)
N5 0.034(5) 0.034(5) 0.056(7) 0.002(5) 0.007(5) 0.014(5)
C5 0.046(7) 0.039(6) 0.059(9) -0.006(6) -0.010(6) 0.022(6)
C7 0.057(8) 0.028(6) 0.055(9) -0.001(6) -0.002(7) 0.018(6)
C8 0.046(7) 0.042(7) 0.052(8) 0.003(6) -0.005(6) 0.025(6)
C6 0.045(7) 0.014(5) 0.099(12) -0.003(6) 0.001(8) -0.002(5)
C4 0.023(5) 0.034(6) 0.067(9) 0.001(6) 0.000(5) 0.010(5)
F1 0.145(11) 0.190(14) 0.243(16) -0.135(14) -0.107(12) 0.118(11)
F3 0.267(18) 0.227(15) 0.36(2) -0.229(16) -0.253(18) 0.225(14)

loop_
_atom_type_symbol
_atom_type_description
_atom_type_scat_dispersion_real
_atom_type_scat_dispersion_imag
_atom_type_scat_source
C C 0.0181 0.0091 'International Tables Vol C Tables 4.2.6.8 and 6.1.1.4'
H H 0.0000 0.0000 'International Tables Vol C Tables 4.2.6.8 and 6.1.1.4'
N N 0.0311 0.0180 'International Tables Vol C Tables 4.2.6.8 and 6.1.1.4'
F F 0.0727 0.0534 'International Tables Vol C Tables 4.2.6.8 and 6.1.1.4'
P P 0.2955 0.4335 'International Tables Vol C Tables 4.2.6.8 and 6.1.1.4'
S S 0.3331 0.5567 'International Tables Vol C Tables 4.2.6.8 and 6.1.1.4'
Fe Fe -1.1336 3.1974 'International Tables Vol C Tables 4.2.6.8 and 6.1.1.4'

loop_
_exptl_crystal_face_index_h
_exptl_crystal_face_index_k
_exptl_crystal_face_index_l
_exptl_crystal_face_perp_dist
4 1 11 0.0571
-7 9 1 0.0500
-3 -2 -11 0.0759
2 1 12 0.0563
5 4 -4 0.0278
-2 -1 -12 0.0698
-5 -4 5 0.0693
7 -9 -2 0.1032

loop_
_geom_angle_atom_site_label_1
_geom_angle_atom_site_label_2
_geom_angle_atom_site_label_3
_geom_angle
_geom_angle_site_symmetry_1
_geom_angle_site_symmetry_3
_geom_angle_publ_flag
N2 Fe1 N2 86.9(5) . 5_676 ?
N4 Fe1 N2 144.9(3) 5_676 5_676 ?
N4 Fe1 N2 104.8(4) 5_676 . ?
N4 Fe1 N2 104.8(4) . 5_676 ?
N4 Fe1 N2 144.9(3) . . ?
N4 Fe1 N4 84.7(5) 5_676 . ?
N3 Fe1 N2 97.4(4) . 5_676 ?
N3 Fe1 N2 72.7(4) . . ?
N3 Fe1 N2 97.4(4) 5_676 . ?
N3 Fe1 N2 72.7(4) 5_676 5_676 ?
N3 Fe1 N4 73.0(4) 5_676 5_676 ?
N3 Fe1 N4 117.6(4) . 5_676 ?
N3 Fe1 N4 117.6(4) 5_676 . ?
N3 Fe1 N4 73.0(4) . . ?
N3 Fe1 N3 166.7(6) 5_676 . ?
C17 S2 S1 107.3(3) . . ?
F2 P1 F2 178.6(7) . 4_466 ?
F1 P1 F2 91.5(7) 4_466 4_466 ?
F1 P1 F2 89.5(7) 4_466 . ?
F1 P1 F2 89.5(6) . 4_466 ?
F1 P1 F2 91.5(7) . . ?
F1 P1 F1 86.7(9) 4_466 . ?
F3 P1 F2 89.1(6) 4_466 4_466 ?
F3 P1 F2 89.9(6) 4_466 . ?
F3 P1 F2 89.1(6) . . ?
F3 P1 F2 89.9(6) . 4_466 ?
F3 P1 F1 93.3(9) . 4_466 ?
F3 P1 F1 179.4(7) 4_466 4_466 ?
F3 P1 F1 179.4(7) . . ?
F3 P1 F1 93.3(9) 4_466 . ?
F3 P1 F3 86.7(9) . 4_466 ?
C16 S1 S2 106.5(3) . . ?
F7 P2 F4 180.0 . . ?
F5 P2 F7 90.5(3) . . ?
F5 P2 F7 90.5(3) 4_556 . ?
F5 P2 F4 89.5(3) . . ?
F5 P2 F4 89.5(3) 4_556 . ?
F5 P2 F5 179.1(7) . 4_556 ?
F6 P2 F7 89.9(4) 4_556 . ?
F6 P2 F7 89.9(4) . . ?
F6 P2 F4 90.1(4) 4_556 . ?
F6 P2 F4 90.1(4) . . ?
F6 P2 F5 89.8(5) . . ?
F6 P2 F5 90.2(5) . 4_556 ?
F6 P2 F5 89.8(5) 4_556 4_556 ?
F6 P2 F5 90.2(5) 4_556 . ?
F6 P2 F6 179.9(11) 4_556 . ?
N2 N1 H1 124.8 . . ?
C1 N1 H1 124.8 . . ?
C1 N1 N2 110.4(11) . . ?
N1 N2 Fe1 137.8(8) . . ?
N1 N2 C3 105.4(10) . . ?
C3 N2 Fe1 116.4(8) . . ?
N1 C1 H1A 125.8 . . ?
N1 C1 C2 108.4(13) . . ?
C2 C1 H1A 125.8 . . ?
C9 N4 Fe1 115.6(8) . . ?
N5 N4 Fe1 137.9(8) . . ?
N5 N4 C9 106.3(10) . . ?
C8 N3 Fe1 120.1(8) . . ?
C4 N3 Fe1 120.2(8) . . ?
C4 N3 C8 119.5(10) . . ?
C1 C2 H2 127.7 . . ?
C3 C2 C1 104.6(12) . . ?
C3 C2 H2 127.7 . . ?
N4 C9 C10 109.4(11) . . ?
N4 C9 C8 118.0(12) . . ?
C10 C9 C8 132.2(12) . . ?
C9 C10 H10 127.2 . . ?
C11 C10 C9 105.6(11) . . ?
C11 C10 H10 127.2 . . ?
N2 C3 C2 111.2(10) . . ?
N2 C3 C4 116.1(10) . . ?
C2 C3 C4 132.6(11) . . ?
C21 N7 C17 120.0 . . ?
N7 C21 H21 120.0 . . ?
C20 C21 N7 120.0 . . ?
C20 C21 H21 120.0 . . ?
C21 C20 H20 120.0 . . ?
C21 C20 C19 120.0 . . ?
C19 C20 H20 120.0 . . ?
C20 C19 H19 120.0 . . ?
C18 C19 C20 120.0 . . ?
C18 C19 H19 120.0 . . ?
C19 C18 H18 120.0 . . ?
C17 C18 C19 120.0 . . ?
C17 C18 H18 120.0 . . ?
N7 C17 S2 121.9(5) . . ?
C18 C17 S2 118.1(5) . . ?
C18 C17 N7 120.0 . . ?
C10 C11 H11 125.5 . . ?
C10 C11 N5 109.0(12) . . ?
N5 C11 H11 125.5 . . ?
C15 C16 S1 119.7(5) . . ?
C15 C16 N6 120.0 . . ?
N6 C16 S1 120.0(5) . . ?
C16 C15 H15 120.0 . . ?
C14 C15 C16 120.0 . . ?
C14 C15 H15 120.0 . . ?
C15 C14 H14 120.0 . . ?
C13 C14 C15 120.0 . . ?
C13 C14 H14 120.0 . . ?
C14 C13 H13 120.0 . . ?
C14 C13 C12 120.0 . . ?
C12 C13 H13 120.0 . . ?
C13 C12 H12 120.0 . . ?
C13 C12 N6 120.0 . . ?
N6 C12 H12 120.0 . . ?
C12 N6 C16 120.0 . . ?
N4 N5 C11 109.7(10) . . ?
N4 N5 H5 125.2 . . ?
C11 N5 H5 125.2 . . ?
C6 C5 H5A 120.0 . . ?
C6 C5 C4 120.0(13) . . ?
C4 C5 H5A 120.0 . . ?
C8 C7 H7 121.3 . . ?
C6 C7 H7 121.3 . . ?
C6 C7 C8 117.4(13) . . ?
N3 C8 C9 112.8(11) . . ?
N3 C8 C7 121.8(12) . . ?
C7 C8 C9 125.3(12) . . ?
C5 C6 C7 121.3(11) . . ?
C5 C6 H6 119.4 . . ?
C7 C6 H6 119.4 . . ?
N3 C4 C3 114.2(10) . . ?
N3 C4 C5 119.9(12) . . ?
C5 C4 C3 125.6(12) . . ?

loop_
_geom_bond_atom_site_label_1
_geom_bond_atom_site_label_2
_geom_bond_distance
_geom_bond_site_symmetry_2
_geom_bond_publ_flag
Fe1 N2 2.224(11) 5_676 ?
Fe1 N2 2.224(11) . ?
Fe1 N4 2.212(11) 5_676 ?
Fe1 N4 2.212(11) . ?
Fe1 N3 2.160(9) . ?
Fe1 N3 2.160(9) 5_676 ?
S2 S1 2.013(5) . ?
S2 C17 1.721(8) . ?
P1 F2 1.594(7) . ?
P1 F2 1.594(7) 4_466 ?
P1 F1 1.555(13) 4_466 ?
P1 F1 1.555(13) . ?
P1 F3 1.471(12) . ?
P1 F3 1.471(12) 4_466 ?
S1 C16 1.736(7) . ?
P2 F7 1.591(12) . ?
P2 F4 1.612(12) . ?
P2 F5 1.577(7) 4_556 ?
P2 F5 1.577(7) . ?
P2 F6 1.557(7) 4_556 ?
P2 F6 1.557(7) . ?
N1 H1 0.8600 . ?
N1 N2 1.358(14) . ?
N1 C1 1.354(17) . ?
N2 C3 1.361(14) . ?
C1 H1A 0.9300 . ?
C1 C2 1.387(19) . ?
N4 C9 1.359(15) . ?
N4 N5 1.347(14) . ?
N3 C8 1.363(17) . ?
N3 C4 1.347(16) . ?
C2 H2 0.9300 . ?
C2 C3 1.385(18) . ?
C9 C10 1.412(18) . ?
C9 C8 1.435(18) . ?
C10 H10 0.9300 . ?
C10 C11 1.338(18) . ?
C3 C4 1.449(17) . ?
N7 C21 1.3900 . ?
N7 C17 1.3900 . ?
C21 H21 0.9300 . ?
C21 C20 1.3900 . ?
C20 H20 0.9300 . ?
C20 C19 1.3900 . ?
C19 H19 0.9300 . ?
C19 C18 1.3900 . ?
C18 H18 0.9300 . ?
C18 C17 1.3900 . ?
C11 H11 0.9300 . ?
C11 N5 1.373(15) . ?
C16 C15 1.3900 . ?
C16 N6 1.3900 . ?
C15 H15 0.9300 . ?
C15 C14 1.3900 . ?
C14 H14 0.9300 . ?
C14 C13 1.3900 . ?
C13 H13 0.9300 . ?
C13 C12 1.3900 . ?
C12 H12 0.9300 . ?
C12 N6 1.3900 . ?
N5 H5 0.8600 . ?
C5 H5A 0.9300 . ?
C5 C6 1.346(19) . ?
C5 C4 1.399(17) . ?
C7 H7 0.9300 . ?
C7 C8 1.390(17) . ?
C7 C6 1.380(18) . ?
C6 H6 0.9300 . ?

loop_
_geom_torsion_atom_site_label_1
_geom_torsion_atom_site_label_2
_geom_torsion_atom_site_label_3
_geom_torsion_atom_site_label_4
_geom_torsion
_geom_torsion_site_symmetry_1
_geom_torsion_site_symmetry_2
_geom_torsion_site_symmetry_3
_geom_torsion_site_symmetry_4
_geom_torsion_publ_flag
Fe1 N2 C3 C2 -175.6(9) . . . . ?
Fe1 N2 C3 C4 1.9(14) . . . . ?
Fe1 N4 C9 C10 -177.5(9) . . . . ?
Fe1 N4 C9 C8 -4.1(15) . . . . ?
Fe1 N4 N5 C11 175.3(10) . . . . ?
Fe1 N3 C8 C9 6.3(15) . . . . ?
Fe1 N3 C8 C7 -177.6(9) . . . . ?
Fe1 N3 C4 C3 -6.1(15) . . . . ?
Fe1 N3 C4 C5 179.4(10) . . . . ?
S2 S1 C16 C15 -163.6(4) . . . . ?
S2 S1 C16 N6 22.7(6) . . . . ?
S1 S2 C17 N7 3.8(6) . . . . ?
S1 S2 C17 C18 -178.5(4) . . . . ?
S1 C16 C15 C14 -173.7(7) . . . . ?
S1 C16 N6 C12 173.7(7) . . . . ?
N1 N2 C3 C2 -1.7(14) . . . . ?
N1 N2 C3 C4 175.8(11) . . . . ?
N1 C1 C2 C3 1.6(16) . . . . ?
N2 N1 C1 C2 -2.7(16) . . . . ?
N2 C3 C4 N3 2.5(17) . . . . ?
N2 C3 C4 C5 176.7(12) . . . . ?
C1 N1 N2 Fe1 174.5(10) . . . . ?
C1 N1 N2 C3 2.7(14) . . . . ?
C1 C2 C3 N2 0.1(16) . . . . ?
C1 C2 C3 C4 -176.8(14) . . . . ?
N4 C9 C10 C11 1.6(16) . . . . ?
N4 C9 C8 N3 -1.2(17) . . . . ?
N4 C9 C8 C7 -177.1(13) . . . . ?
C2 C3 C4 N3 179.3(14) . . . . ?
C2 C3 C4 C5 -6(2) . . . . ?
C9 N4 N5 C11 0.0(14) . . . . ?
C9 C10 C11 N5 -1.6(16) . . . . ?
C10 C9 C8 N3 170.5(14) . . . . ?
C10 C9 C8 C7 -6(2) . . . . ?
C10 C11 N5 N4 1.1(16) . . . . ?
N7 C21 C20 C19 0.0 . . . . ?
C21 N7 C17 S2 177.6(7) . . . . ?
C21 N7 C17 C18 0.0 . . . . ?
C21 C20 C19 C18 0.0 . . . . ?
C20 C19 C18 C17 0.0 . . . . ?
C19 C18 C17 S2 -177.7(6) . . . . ?
C19 C18 C17 N7 0.0 . . . . ?
C17 N7 C21 C20 0.0 . . . . ?
C16 C15 C14 C13 0.0 . . . . ?
C15 C16 N6 C12 0.0 . . . . ?
C15 C14 C13 C12 0.0 . . . . ?
C14 C13 C12 N6 0.0 . . . . ?
C13 C12 N6 C16 0.0 . . . . ?
N6 C16 C15 C14 0.0 . . . . ?
N5 N4 C9 C10 -1.0(14) . . . . ?
N5 N4 C9 C8 172.4(11) . . . . ?
C8 N3 C4 C3 177.9(12) . . . . ?
C8 N3 C4 C5 3.4(19) . . . . ?
C8 C9 C10 C11 -170.5(14) . . . . ?
C8 C7 C6 C5 0(2) . . . . ?
C6 C5 C4 N3 -3(2) . . . . ?
C6 C5 C4 C3 -177.3(13) . . . . ?
C6 C7 C8 N3 0(2) . . . . ?
C6 C7 C8 C9 175.5(14) . . . . ?
C4 N3 C8 C9 -177.7(11) . . . . ?
C4 N3 C8 C7 -1.6(19) . . . . ?
C4 C5 C6 C7 2(2) . . . . ?

loop_
_twin_individual_id
_twin_individual_mass_fraction_refined
1 0.529(3)
2 0.471(3)

loop_
_exptl_oxdiff_crystal_face_indexfrac_h
_exptl_oxdiff_crystal_face_indexfrac_k
_exptl_oxdiff_crystal_face_indexfrac_l
_exptl_oxdiff_crystal_face_x
_exptl_oxdiff_crystal_face_y
_exptl_oxdiff_crystal_face_z
3.5758 1.3388 10.8333 0.0762 0.0399 0.9963
-7.3459 8.9798 1.1288 -0.8723 -0.4746 0.1174
-3.3087 -1.6553 -10.8544 -0.0451 -0.0229 -0.9987
1.8883 1.4252 11.9837 0.0945 -0.1758 0.9799
5.3940 3.6303 -4.2325 -0.4664 0.8572 0.2185
-1.6826 -1.2868 -12.1452 -0.1123 0.2085 -0.9715
-5.2219 -3.5013 5.2475 0.4736 -0.8704 -0.1343
7.1458 -9.0224 -1.6605 0.8663 0.4709 -0.1665
